data_2102674
loop_
_publ_author_name
'Zavalij, Peter Y.'
'Yang, Shoufeng'
'Whittingham, M. Stanley'

_publ_section_title
;
 Structural chemistry of new lithium bis(oxalato)borate solvates
;
_journal_issue 6
_journal_name_full 'Acta Crystallographica Section B'
_journal_page_first 716
_journal_page_last 724
_journal_paper_doi 10.1107/S0108768104022153
_journal_volume 60
_journal_year 2004
_chemical_formula_moiety 'C17 H20 B2 Li2 O23'
_chemical_formula_structural 2LiB(C2O4)2.3C3H6O2.H2O
_chemical_formula_sum 'C17 H20 B2 Li2 O23'
_chemical_formula_weight 627.83
_chemical_name_common 'Lithium bis(oxalato)borate 1,3-dioxolane hydrate'
_chemical_name_systematic
;
Lithium bis(oxalato)borate 1,3-dioxolane hydrate
;
_space_group_IT_number 2
_symmetry_cell_setting triclinic
_symmetry_space_group_name_Hall '-P 1'
_symmetry_space_group_name_H-M 'P -1'
_atom_sites_solution_hydrogens geom
_atom_sites_solution_primary direct
_atom_sites_solution_secondary difmap
_audit_creation_method 'SHELXL-97 & ZCIF'
_cell_angle_alpha 80.640(3)
_cell_angle_beta 79.414(3)
_cell_angle_gamma 70.642(3)
_cell_formula_units_Z 2
_cell_length_a 9.1327(14)
_cell_length_b 9.6378(15)
_cell_length_c 14.812(2)
_cell_measurement_reflns_used 2243
_cell_measurement_temperature 110(2)
_cell_measurement_theta_max 27.5
_cell_measurement_theta_min 2.5
_cell_volume 1201.8(3)
_computing_cell_refinement 'SAINT (Bruker, 1999)'
_computing_data_collection 'SMART (Bruker, 1999)'
_computing_data_reduction SAINT
_computing_molecular_graphics 'Materials Studio (2001)'
_computing_publication_material SHELXL-97
_computing_structure_refinement 'SHELXL-97 (Sheldrick, 1997)'
_computing_structure_solution 'SHELXS-97 (Sheldrick, 1990)'
_diffrn_ambient_temperature 110(2)
_diffrn_detector_area_resol_mean 8.33
_diffrn_measured_fraction_theta_full 0.992
_diffrn_measured_fraction_theta_max 0.992
_diffrn_measurement_device_type 'three-circle diffractometer'
_diffrn_measurement_method '\w scans'
_diffrn_radiation_monochromator graphite
_diffrn_radiation_source 'fine-focus sealed tube'
_diffrn_radiation_type MoK\a
_diffrn_radiation_wavelength 0.71073
_diffrn_reflns_av_R_equivalents 0.0982
_diffrn_reflns_av_sigmaI/netI 0.1675
_diffrn_reflns_limit_h_max 10
_diffrn_reflns_limit_h_min -10
_diffrn_reflns_limit_k_max 11
_diffrn_reflns_limit_k_min -11
_diffrn_reflns_limit_l_max 17
_diffrn_reflns_limit_l_min -17
_diffrn_reflns_number 9591
_diffrn_reflns_theta_full 24.71
_diffrn_reflns_theta_max 24.71
_diffrn_reflns_theta_min 1.41
_diffrn_standards_decay_% 0.34
_exptl_absorpt_coefficient_mu 0.162
_exptl_absorpt_correction_T_max 0.987
_exptl_absorpt_correction_T_min 0.881
_exptl_absorpt_correction_type multi-scan
_exptl_absorpt_process_details 'XPREP (Sheldrick, 1997)'
_exptl_crystal_colour colorles
_exptl_crystal_density_diffrn 1.735
_exptl_crystal_density_method 'not measured'
_exptl_crystal_description prism
_exptl_crystal_F_000 644
_exptl_crystal_size_max 0.27
_exptl_crystal_size_mid 0.14
_exptl_crystal_size_min 0.08
_refine_diff_density_max 0.383
_refine_diff_density_min -0.355
_refine_ls_extinction_coef 0.0130(17)
_refine_ls_extinction_expression Fc^*^=kFc[1+0.001xFc^2^\l^3^/sin(2\q)]^-1/4^
_refine_ls_extinction_method SHELXL
_refine_ls_goodness_of_fit_ref 0.891
_refine_ls_hydrogen_treatment constr
_refine_ls_matrix_type full
_refine_ls_number_parameters 398
_refine_ls_number_reflns 4074
_refine_ls_number_restraints 282
_refine_ls_restrained_S_all 0.938
_refine_ls_R_factor_all 0.1069
_refine_ls_R_factor_gt 0.0575
_refine_ls_shift/su_max 0.000
_refine_ls_shift/su_mean 0.000
_refine_ls_structure_factor_coef Fsqd
_refine_ls_weighting_details 'w=1/[\s^2^(Fo^2^)+(0.005P)^2^], P=(max(Fo^2^,0)+2Fc^2^)/3'
_refine_ls_weighting_scheme calc
_refine_ls_wR_factor_gt 0.1011
_refine_ls_wR_factor_ref 0.1098
_reflns_number_gt 2144
_reflns_number_total 4074
_reflns_threshold_expression >2sigma(I)
_cod_data_source_file ta5011.cif
_cod_data_source_block V
_cod_database_code 2102674

loop_
_symmetry_equiv_pos_as_xyz
'x, y, z'
'-x, -y, -z'

loop_
_atom_site_label
_atom_site_fract_x
_atom_site_fract_y
_atom_site_fract_z
_atom_site_U_iso_or_equiv
_atom_site_adp_type
_atom_site_calc_flag
_atom_site_refinement_flags
_atom_site_occupancy
_atom_site_type_symbol
Li1 1.1028(10) 0.8227(9) -0.0353(6) 0.027(2) Uani d U 1 Li
Li2 0.3957(10) 0.4003(8) 0.5058(5) 0.022(2) Uani d U 1 Li
B1 0.5272(6) 0.8893(6) 0.1303(4) 0.0165(13) Uani d U 1 B
C1 0.7596(6) 0.9301(5) 0.0783(3) 0.0162(11) Uani d U 1 C
C2 0.6465(5) 1.0653(5) 0.1213(3) 0.0159(11) Uani d U 1 C
C3 0.3905(5) 0.7319(5) 0.2027(3) 0.0131(11) Uani d U 1 C
C4 0.3296(6) 0.8048(5) 0.1118(3) 0.0149(11) Uani d U 1 C
O1 0.6915(3) 0.8301(3) 0.08320(19) 0.0166(8) Uani d U 1 O
O2 0.8944(4) 0.9228(3) 0.0445(2) 0.0198(8) Uani d U 1 O
O3 0.5134(3) 1.0338(3) 0.15269(19) 0.0167(8) Uani d U 1 O
O4 0.6728(4) 1.1783(3) 0.1245(2) 0.0184(8) Uani d U 1 O
O5 0.5005(3) 0.7875(3) 0.21389(19) 0.0151(8) Uani d U 1 O
O6 0.3480(4) 0.6410(3) 0.2576(2) 0.0192(8) Uani d U 1 O
O7 0.4129(4) 0.8932(3) 0.0722(2) 0.0167(8) Uani d U 1 O
O8 0.2263(4) 0.7830(3) 0.0820(2) 0.0176(8) Uani d U 1 O
B2 0.0924(6) 0.9593(6) 0.3683(4) 0.0123(12) Uani d U 1 B
C5 0.1887(6) 0.7379(5) 0.4518(3) 0.0161(11) Uani d U 1 C
C6 0.2941(6) 0.8323(5) 0.4497(3) 0.0166(11) Uani d U 1 C
C7 0.0118(5) 1.0917(5) 0.2326(3) 0.0167(11) Uani d U 1 C
C8 -0.1001(6) 1.1625(5) 0.3159(3) 0.0174(11) Uani d U 1 C
O9 0.0727(3) 0.8176(3) 0.40509(19) 0.0167(8) Uani d U 1 O
O10 0.2077(4) 0.6138(3) 0.4880(2) 0.0185(8) Uani d U 1 O
O11 0.2304(3) 0.9639(3) 0.40495(19) 0.0162(8) Uani d U 1 O
O12 0.4151(4) 0.7968(3) 0.4821(2) 0.0188(8) Uani d U 1 O
O13 0.1232(3) 0.9779(3) 0.26550(19) 0.0168(8) Uani d U 1 O
O14 0.0019(4) 1.1346(3) 0.1526(2) 0.0212(8) Uani d U 1 O
O15 -0.0493(3) 1.0832(3) 0.39216(19) 0.0162(8) Uani d U 1 O
O16 -0.2143(4) 1.2697(3) 0.3116(2) 0.0216(8) Uani d U 1 O
O1W 0.5365(3) 0.4941(3) 0.40200(19) 0.0165(8) Uani d . 1 O
H1W 0.4761 0.5648 0.3556 0.025 Uiso calc R 1 H
H2W 0.6260 0.4188 0.3711 0.025 Uiso calc R 1 H
C9 0.1557(6) 0.3283(5) 0.4152(3) 0.0240(13) Uani d U 1 C
H9A 0.0859 0.4252 0.4340 0.029 Uiso calc R 1 H
H9B 0.1316 0.2494 0.4613 0.029 Uiso calc R 1 H
C10 0.3967(5) 0.2434(5) 0.3315(3) 0.0232(12) Uani d U 1 C
H10A 0.4237 0.1348 0.3469 0.028 Uiso calc R 1 H
H10B 0.4933 0.2695 0.3059 0.028 Uiso calc R 1 H
C11 0.2767(6) 0.3004(5) 0.2659(3) 0.0262(13) Uani d U 1 C
H11A 0.2776 0.3984 0.2334 0.031 Uiso calc R 1 H
H11B 0.2951 0.2307 0.2197 0.031 Uiso calc R 1 H
O17 0.3143(4) 0.3204(3) 0.4110(2) 0.0226(8) Uani d U 1 O
O18 0.1310(4) 0.3107(3) 0.3265(2) 0.0242(8) Uani d U 1 O
C12 1.2452(6) 0.5233(5) -0.1015(3) 0.0207(12) Uani d U 1 C
H12A 1.1945 0.4572 -0.1189 0.025 Uiso calc R 1 H
H12B 1.2638 0.5924 -0.1563 0.025 Uiso calc R 1 H
C13 1.1763(5) 0.4946(5) 0.0509(3) 0.0224(12) Uani d U 1 C
H13A 1.1083 0.4311 0.0578 0.027 Uiso calc R 1 H
H13B 1.1564 0.5424 0.1082 0.027 Uiso calc R 1 H
C14 1.3479(5) 0.4052(5) 0.0303(3) 0.0165(11) Uani d U 1 C
H14A 1.4132 0.4347 0.0653 0.020 Uiso calc R 1 H
H14B 1.3630 0.2980 0.0462 0.020 Uiso calc R 1 H
O19 0.2522(4) 0.3053(3) 0.6116(2) 0.0204(8) Uani d U 1 O
O20 0.1837(4) 0.1345(3) 0.7242(2) 0.0209(8) Uani d U 1 O
C15 0.2878(6) 0.1522(5) 0.6399(3) 0.0192(12) Uani d U 1 C
H15A 0.3984 0.1097 0.6510 0.023 Uiso calc R 1 H
H15B 0.2719 0.1009 0.5915 0.023 Uiso calc R 1 H
C16 0.1723(6) 0.3795(5) 0.6919(3) 0.0219(12) Uani d U 1 C
H16A 0.1029 0.4802 0.6746 0.026 Uiso calc R 1 H
H16B 0.2474 0.3861 0.7302 0.026 Uiso calc R 1 H
C17 0.0797(5) 0.2806(4) 0.7412(3) 0.0168(11) Uani d U 1 C
H17A 0.0551 0.2911 0.8081 0.020 Uiso calc R 1 H
H17B -0.0192 0.3024 0.7154 0.020 Uiso calc R 1 H
O21 1.1491(4) 0.6030(3) -0.0277(2) 0.0187(8) Uani d U 1 O
O22 1.3872(4) 0.4402(3) -0.0685(2) 0.0195(8) Uani d U 1 O

loop_
_atom_site_aniso_label
_atom_site_aniso_U_11
_atom_site_aniso_U_22
_atom_site_aniso_U_33
_atom_site_aniso_U_12
_atom_site_aniso_U_13
_atom_site_aniso_U_23
Li1 0.025(3) 0.028(3) 0.025(3) -0.0060(19) -0.0018(19) -0.0029(19)
Li2 0.018(3) 0.023(3) 0.022(3) -0.0065(19) -0.0016(19) -0.0012(19)
B1 0.011(2) 0.019(2) 0.016(2) -0.0031(16) 0.0015(16) -0.0017(17)
C1 0.0150(19) 0.0177(18) 0.0148(19) -0.0040(16) -0.0011(15) -0.0018(15)
C2 0.0114(16) 0.0186(16) 0.0156(16) -0.0019(13) -0.0022(13) -0.0009(13)
C3 0.0079(18) 0.0148(18) 0.0122(18) 0.0013(15) 0.0007(15) -0.0021(15)
C4 0.0129(19) 0.0156(18) 0.0136(19) -0.0014(15) 0.0008(16) -0.0034(15)
O1 0.0109(15) 0.0191(14) 0.0161(15) -0.0018(12) 0.0028(12) -0.0035(12)
O2 0.0126(15) 0.0247(15) 0.0186(15) -0.0036(13) 0.0019(12) -0.0020(13)
O3 0.0114(15) 0.0203(14) 0.0159(15) -0.0053(12) 0.0038(12) -0.0011(12)
O4 0.0127(15) 0.0207(14) 0.0188(15) -0.0030(12) 0.0020(12) -0.0035(12)
O5 0.0103(15) 0.0197(14) 0.0126(14) -0.0024(12) 0.0000(12) -0.0006(12)
O6 0.0128(15) 0.0211(15) 0.0182(15) -0.0021(13) 0.0007(12) 0.0033(13)
O7 0.0137(15) 0.0191(14) 0.0159(15) -0.0056(12) 0.0005(12) 0.0000(12)
O8 0.0134(15) 0.0221(15) 0.0153(14) -0.0038(12) 0.0000(12) -0.0027(12)
B2 0.009(2) 0.014(2) 0.011(2) 0.0001(16) -0.0016(16) -0.0008(16)
C5 0.0118(19) 0.0203(19) 0.0118(18) -0.0002(15) 0.0028(15) -0.0043(16)
C6 0.0151(19) 0.0205(19) 0.0116(18) -0.0028(16) 0.0005(15) -0.0030(15)
C7 0.0132(19) 0.0189(18) 0.0153(19) -0.0031(15) -0.0004(15) -0.0004(16)
C8 0.0157(19) 0.0178(18) 0.0168(19) -0.0038(16) -0.0012(16) -0.0006(16)
O9 0.0081(15) 0.0216(15) 0.0145(14) 0.0005(12) 0.0012(12) 0.0004(12)
O10 0.0119(15) 0.0199(14) 0.0181(15) -0.0016(12) 0.0039(12) -0.0002(13)
O11 0.0115(15) 0.0188(14) 0.0139(14) -0.0014(12) 0.0008(12) 0.0007(12)
O12 0.0123(15) 0.0246(15) 0.0157(15) -0.0020(12) 0.0001(12) -0.0015(12)
O13 0.0106(15) 0.0200(14) 0.0125(14) 0.0027(12) 0.0012(12) 0.0000(12)
O14 0.0175(15) 0.0251(15) 0.0148(15) -0.0002(12) -0.0003(12) -0.0011(13)
O15 0.0112(15) 0.0195(14) 0.0120(14) 0.0007(12) 0.0013(12) -0.0003(12)
O16 0.0141(15) 0.0248(15) 0.0191(15) 0.0009(13) 0.0007(12) -0.0013(13)
O1W 0.0070(18) 0.0229(18) 0.0103(17) 0.0031(15) 0.0037(14) 0.0023(14)
C9 0.014(3) 0.038(3) 0.023(3) -0.010(2) -0.002(2) -0.008(2)
C10 0.009(3) 0.035(3) 0.021(3) -0.002(2) 0.007(2) -0.012(2)
C11 0.015(3) 0.040(3) 0.020(3) -0.007(2) 0.007(2) -0.006(2)
O17 0.0129(15) 0.0322(15) 0.0206(15) -0.0044(12) 0.0006(12) -0.0060(13)
O18 0.0164(15) 0.0327(15) 0.0189(15) -0.0018(13) 0.0002(12) -0.0048(13)
C12 0.017(3) 0.026(3) 0.014(3) 0.000(2) -0.004(2) -0.001(2)
C13 0.015(3) 0.025(3) 0.019(3) 0.001(2) 0.002(2) 0.002(2)
C14 0.012(2) 0.020(2) 0.014(2) 0.000(2) 0.000(2) -0.002(2)
O19 0.0166(19) 0.0212(17) 0.0168(18) -0.0033(15) 0.0083(15) -0.0016(15)
O20 0.0173(15) 0.0226(14) 0.0162(14) -0.0026(12) 0.0060(12) -0.0003(12)
C15 0.015(3) 0.023(3) 0.016(3) -0.007(2) 0.009(2) -0.003(2)
C16 0.021(3) 0.022(2) 0.017(3) -0.002(2) 0.006(2) -0.006(2)
C17 0.009(2) 0.023(2) 0.014(2) 0.001(2) 0.003(2) -0.006(2)
O21 0.0130(18) 0.0243(18) 0.0118(17) -0.0005(15) 0.0050(14) -0.0017(14)
O22 0.0085(18) 0.0303(19) 0.0123(17) 0.0000(15) 0.0037(14) -0.0001(15)

loop_
_atom_type_symbol
_atom_type_description
_atom_type_scat_dispersion_real
_atom_type_scat_dispersion_imag
_atom_type_scat_source
C C 0.0033 0.0016 'International Tables Vol C Tables 4.2.6.8 and 6.1.1.4'
H H 0.0000 0.0000 'International Tables Vol C Tables 4.2.6.8 and 6.1.1.4'
Li Li -0.0003 0.0001 'International Tables Vol C Tables 4.2.6.8 and 6.1.1.4'
B B 0.0013 0.0007 'International Tables Vol C Tables 4.2.6.8 and 6.1.1.4'
O O 0.0106 0.0060 'International Tables Vol C Tables 4.2.6.8 and 6.1.1.4'

loop_
_geom_angle_atom_site_label_1
_geom_angle_atom_site_label_2
_geom_angle_atom_site_label_3
_geom_angle_site_symmetry_1
_geom_angle_site_symmetry_3
_geom_angle
O21 Li1 O14 . 2_675 94.0(3)
O21 Li1 O2 . . 112.4(4)
O14 Li1 O2 2_675 . 92.6(4)
O21 Li1 O8 . 1_655 87.5(3)
O14 Li1 O8 2_675 1_655 175.9(5)
O2 Li1 O8 . 1_655 90.3(3)
O21 Li1 O4 . 2_775 93.9(4)
O14 Li1 O4 2_675 2_775 88.6(3)
O2 Li1 O4 . 2_775 153.4(4)
O8 Li1 O4 1_655 2_775 87.4(3)
O21 Li1 O2 . 2_775 168.0(5)
O14 Li1 O2 2_675 2_775 92.7(3)
O2 Li1 O2 . 2_775 77.2(3)
O8 Li1 O2 1_655 2_775 85.1(3)
O4 Li1 O2 2_775 2_775 76.3(3)
O17 Li2 O1W . . 92.4(3)
O17 Li2 O12 . 2_666 91.4(3)
O1W Li2 O12 . 2_666 90.1(3)
O17 Li2 O1W . 2_666 173.6(4)
O1W Li2 O1W . 2_666 85.7(3)
O12 Li2 O1W 2_666 2_666 94.7(3)
O17 Li2 O19 . . 87.7(3)
O1W Li2 O19 . . 179.9(4)
O12 Li2 O19 2_666 . 90.0(3)
O1W Li2 O19 2_666 . 94.2(3)
O17 Li2 O10 . . 89.6(3)
O1W Li2 O10 . . 86.4(3)
O12 Li2 O10 2_666 . 176.4(4)
O1W Li2 O10 2_666 . 84.3(3)
O19 Li2 O10 . . 93.5(3)
O3 B1 O7 . . 112.9(4)
O3 B1 O5 . . 112.2(4)
O7 B1 O5 . . 105.2(4)
O3 B1 O1 . . 105.6(4)
O7 B1 O1 . . 111.5(4)
O5 B1 O1 . . 109.5(4)
O2 C1 O1 . . 127.4(4)
O2 C1 C2 . . 122.5(4)
O1 C1 C2 . . 110.1(4)
O4 C2 O3 . . 127.5(4)
O4 C2 C1 . . 126.1(4)
O3 C2 C1 . . 106.4(4)
O6 C3 O5 . . 124.0(4)
O6 C3 C4 . . 127.7(4)
O5 C3 C4 . . 108.2(4)
O8 C4 O7 . . 127.1(4)
O8 C4 C3 . . 125.5(4)
O7 C4 C3 . . 107.4(4)
C1 O1 B1 . . 107.9(4)
C1 O2 Li1 . . 151.0(4)
C1 O2 Li1 . 2_775 103.5(3)
Li1 O2 Li1 . 2_775 102.8(3)
C2 O3 B1 . . 110.0(4)
C2 O4 Li1 . 2_775 109.3(4)
C3 O5 B1 . . 108.6(3)
C4 O7 B1 . . 110.4(4)
C4 O8 Li1 . 1_455 145.4(4)
O9 B2 O15 . . 112.2(4)
O9 B2 O11 . . 105.6(4)
O15 B2 O11 . . 112.9(4)
O9 B2 O13 . . 112.8(4)
O15 B2 O13 . . 104.8(3)
O11 B2 O13 . . 108.7(4)
O10 C5 O9 . . 126.1(4)
O10 C5 C6 . . 126.6(4)
O9 C5 C6 . . 107.3(4)
O12 C6 O11 . . 124.8(4)
O12 C6 C5 . . 127.3(4)
O11 C6 C5 . . 107.9(4)
O14 C7 O13 . . 126.2(4)
O14 C7 C8 . . 126.3(4)
O13 C7 C8 . . 107.5(4)
O16 C8 O15 . . 126.5(4)
O16 C8 C7 . . 125.7(4)
O15 C8 C7 . . 107.9(4)
C5 O9 B2 . . 110.3(4)
C5 O10 Li2 . . 140.6(4)
C6 O11 B2 . . 108.5(3)
C6 O12 Li2 . 2_666 134.4(4)
C7 O13 B2 . . 109.8(3)
C7 O14 Li1 . 2_675 154.0(4)
C8 O15 B2 . . 109.9(4)
Li2 O1W Li2 . 2_666 94.3(3)
H1W O1W H2W . . 110.3
O17 C9 O18 . . 108.5(4)
O17 C10 C11 . . 101.5(4)
H10A C10 H10B . . 109.3
O18 C11 C10 . . 102.8(4)
C9 O17 C10 . . 105.4(3)
C9 O17 Li2 . . 123.8(3)
C10 O17 Li2 . . 130.7(4)
C9 O18 C11 . . 106.7(4)
O22 C12 O21 . . 106.2(3)
O21 C13 C14 . . 104.1(4)
O22 C14 C13 . . 104.1(3)
C15 O19 C16 . . 106.6(3)
C15 O19 Li2 . . 123.7(3)
C16 O19 Li2 . . 121.0(3)
C17 O20 C15 . . 106.8(3)
O19 C15 O20 . . 107.2(3)
O19 C16 C17 . . 102.1(3)
O20 C17 C16 . . 103.1(3)
C12 O21 C13 . . 102.5(3)
C12 O21 Li1 . . 120.4(4)
C13 O21 Li1 . . 128.9(3)
C12 O22 C14 . . 106.1(3)

loop_
_geom_bond_atom_site_label_1
_geom_bond_atom_site_label_2
_geom_bond_site_symmetry_2
_geom_bond_distance
Li1 O21 . 2.006(8)
Li1 O14 2_675 2.055(9)
Li1 O2 . 2.068(9)
Li1 O8 1_655 2.158(9)
Li1 O4 2_775 2.223(9)
Li1 O2 2_775 2.443(8)
Li1 Li1 2_775 3.534(16)
Li2 O17 . 2.057(8)
Li2 O1W . 2.104(8)
Li2 O12 2_666 2.110(8)
Li2 O1W 2_666 2.113(8)
Li2 O19 . 2.141(8)
Li2 O10 . 2.214(8)
Li2 Li2 2_666 3.091(15)
B1 O3 . 1.444(6)
B1 O7 . 1.458(6)
B1 O5 . 1.486(6)
B1 O1 . 1.497(6)
C1 O2 . 1.224(5)
C1 O1 . 1.295(5)
C1 C2 . 1.519(6)
C2 O4 . 1.201(5)
C2 O3 . 1.333(5)
C3 O6 . 1.207(5)
C3 O5 . 1.331(5)
C3 C4 . 1.525(6)
C4 O8 . 1.201(5)
C4 O7 . 1.325(5)
B2 O9 . 1.443(5)
B2 O15 . 1.474(6)
B2 O11 . 1.476(6)
B2 O13 . 1.489(6)
C5 O10 . 1.198(5)
C5 O9 . 1.322(5)
C5 C6 . 1.522(6)
C6 O12 . 1.208(5)
C6 O11 . 1.329(5)
C7 O14 . 1.199(5)
C7 O13 . 1.321(5)
C7 C8 . 1.543(6)
C8 O16 . 1.203(5)
C8 O15 . 1.323(5)
C9 O17 . 1.416(5)
C9 O18 . 1.418(5)
C10 O17 . 1.446(5)
C10 C11 . 1.505(6)
C11 O18 . 1.445(5)
C12 O22 . 1.406(5)
C12 O21 . 1.424(5)
C13 O21 . 1.431(5)
C13 C14 . 1.519(6)
C14 O22 . 1.453(5)
O19 C15 . 1.411(5)
O19 C16 . 1.440(5)
O20 C17 . 1.446(5)
O20 C15 . 1.447(5)
C16 C17 . 1.495(6)
O1W H1W . 0.99
O1W H2W . 0.99

loop_
_geom_hbond_atom_site_label_D
_geom_hbond_atom_site_label_H
_geom_hbond_atom_site_label_A
_geom_hbond_site_symmetry_A
_geom_hbond_distance_DH
_geom_hbond_distance_HA
_geom_hbond_distance_DA
_geom_hbond_angle_DHA
O1W H1W O6 . 0.99 1.93 2.880(4) 160.3
O1W H2W O16 1_645 0.99 1.88 2.865(4) 176.0

loop_
_geom_torsion_atom_site_label_1
_geom_torsion_atom_site_label_2
_geom_torsion_atom_site_label_3
_geom_torsion_atom_site_label_4
_geom_torsion_site_symmetry_1
_geom_torsion_site_symmetry_4
_geom_torsion
O2 C1 C2 O4 . . 2.6(8)
O1 C1 C2 O4 . . -177.2(4)
O2 C1 C2 O3 . . -178.5(4)
O1 C1 C2 O3 . . 1.6(5)
O6 C3 C4 O8 . . 1.3(8)
O5 C3 C4 O8 . . -177.7(4)
O6 C3 C4 O7 . . -177.7(4)
O5 C3 C4 O7 . . 3.3(5)
O2 C1 O1 B1 . . 180.0(5)
C2 C1 O1 B1 . . -0.2(5)
O3 B1 O1 C1 . . -1.2(5)
O7 B1 O1 C1 . . 121.8(4)
O5 B1 O1 C1 . . -122.2(4)
O1 C1 O2 Li1 . . 13.2(11)
C2 C1 O2 Li1 . . -166.6(6)
O1 C1 O2 Li1 . 2_775 167.6(4)
C2 C1 O2 Li1 . 2_775 -12.2(5)
O21 Li1 O2 C1 . . -33.2(10)
O14 Li1 O2 C1 2_675 . 62.3(9)
O8 Li1 O2 C1 1_655 . -120.6(7)
O4 Li1 O2 C1 2_775 . 154.5(8)
O2 Li1 O2 C1 2_775 . 154.5(8)
Li1 Li1 O2 C1 2_775 . 154.5(8)
O21 Li1 O2 Li1 . 2_775 172.4(5)
O14 Li1 O2 Li1 2_675 2_775 -92.2(3)
O8 Li1 O2 Li1 1_655 2_775 84.9(3)
O4 Li1 O2 Li1 2_775 2_775 0.0(9)
O2 Li1 O2 Li1 2_775 2_775 0.0
O4 C2 O3 B1 . . 176.5(5)
C1 C2 O3 B1 . . -2.3(5)
O7 B1 O3 C2 . . -119.8(4)
O5 B1 O3 C2 . . 121.5(4)
O1 B1 O3 C2 . . 2.2(5)
O3 C2 O4 Li1 . 2_775 -168.3(4)
C1 C2 O4 Li1 . 2_775 10.3(6)
O6 C3 O5 B1 . . 176.9(4)
C4 C3 O5 B1 . . -4.1(5)
O3 B1 O5 C3 . . 126.7(4)
O7 B1 O5 C3 . . 3.5(5)
O1 B1 O5 C3 . . -116.4(4)
O8 C4 O7 B1 . . -180.0(5)
C3 C4 O7 B1 . . -1.0(5)
O3 B1 O7 C4 . . -124.1(4)
O5 B1 O7 C4 . . -1.4(5)
O1 B1 O7 C4 . . 117.2(4)
O7 C4 O8 Li1 . 1_455 7.4(9)
C3 C4 O8 Li1 . 1_455 -171.5(5)
O10 C5 C6 O12 . . 1.8(8)
O9 C5 C6 O12 . . -177.4(4)
O10 C5 C6 O11 . . -178.4(4)
O9 C5 C6 O11 . . 2.3(5)
O14 C7 C8 O16 . . 1.0(8)
O13 C7 C8 O16 . . 179.2(4)
O14 C7 C8 O15 . . -179.8(4)
O13 C7 C8 O15 . . -1.6(5)
O10 C5 O9 B2 . . -177.5(4)
C6 C5 O9 B2 . . 1.7(5)
O15 B2 O9 C5 . . -128.1(4)
O11 B2 O9 C5 . . -4.8(5)
O13 B2 O9 C5 . . 113.8(4)
O9 C5 O10 Li2 . . 136.8(5)
C6 C5 O10 Li2 . . -42.3(8)
O17 Li2 O10 C5 . . -104.5(6)
O1W Li2 O10 C5 . . -12.1(6)
O1W Li2 O10 C5 2_666 . 74.0(6)
O19 Li2 O10 C5 . . 167.8(5)
Li2 Li2 O10 C5 2_666 . 31.0(7)
O12 C6 O11 B2 . . 174.5(4)
C5 C6 O11 B2 . . -5.3(5)
O9 B2 O11 C6 . . 6.2(5)
O15 B2 O11 C6 . . 129.2(4)
O13 B2 O11 C6 . . -115.0(4)
O11 C6 O12 Li2 . 2_666 -142.7(5)
C5 C6 O12 Li2 . 2_666 37.0(8)
O14 C7 O13 B2 . . -179.1(4)
C8 C7 O13 B2 . . 2.6(5)
O9 B2 O13 C7 . . 119.6(4)
O15 B2 O13 C7 . . -2.8(5)
O11 B2 O13 C7 . . -123.7(4)
O13 C7 O14 Li1 . 2_675 115.4(9)
C8 C7 O14 Li1 . 2_675 -66.7(10)
O16 C8 O15 B2 . . 179.0(4)
C7 C8 O15 B2 . . -0.2(5)
O9 B2 O15 C8 . . -121.0(4)
O11 B2 O15 C8 . . 119.9(4)
O13 B2 O15 C8 . . 1.7(5)
O17 Li2 O1W Li2 . 2_666 173.9(4)
O12 Li2 O1W Li2 2_666 2_666 -94.7(3)
O1W Li2 O1W Li2 2_666 2_666 0.0
O10 Li2 O1W Li2 . 2_666 84.5(3)
O17 C10 C11 O18 . . -37.4(4)
O18 C9 O17 C10 . . -21.2(5)
O18 C9 O17 Li2 . . 160.6(4)
C11 C10 O17 C9 . . 35.9(4)
C11 C10 O17 Li2 . . -146.1(4)
O1W Li2 O17 C9 . . -137.0(4)
O12 Li2 O17 C9 2_666 . 132.9(4)
O19 Li2 O17 C9 . . 42.9(5)
O10 Li2 O17 C9 . . -50.6(5)
Li2 Li2 O17 C9 2_666 . -131.2(6)
O1W Li2 O17 C10 . . 45.3(5)
O12 Li2 O17 C10 2_666 . -44.8(5)
O19 Li2 O17 C10 . . -134.8(4)
O10 Li2 O17 C10 . . 131.7(4)
Li2 Li2 O17 C10 2_666 . 51.2(9)
O17 C9 O18 C11 . . -3.4(5)
C10 C11 O18 C9 . . 25.4(5)
O21 C13 C14 O22 . . -17.4(4)
O17 Li2 O19 C15 . . 74.0(4)
O12 Li2 O19 C15 2_666 . -17.4(5)
O1W Li2 O19 C15 2_666 . -112.1(4)
O10 Li2 O19 C15 . . 163.4(3)
Li2 Li2 O19 C15 2_666 . -112.2(7)
O17 Li2 O19 C16 . . -142.7(3)
O12 Li2 O19 C16 2_666 . 126.0(4)
O1W Li2 O19 C16 2_666 . 31.3(5)
O10 Li2 O19 C16 . . -53.2(4)
Li2 Li2 O19 C16 2_666 . 31.2(9)
C16 O19 C15 O20 . . 20.4(5)
Li2 O19 C15 O20 . . 168.1(4)
C17 O20 C15 O19 . . 3.6(5)
C15 O19 C16 C17 . . -35.3(5)
Li2 O19 C16 C17 . . 175.9(4)
C15 O20 C17 C16 . . -24.9(4)
O19 C16 C17 O20 . . 36.5(4)
O22 C12 O21 C13 . . -42.2(4)
O22 C12 O21 Li1 . . 109.0(4)
C14 C13 O21 C12 . . 35.6(4)
C14 C13 O21 Li1 . . -112.1(5)
O14 Li1 O21 C12 2_675 . 59.8(5)
O2 Li1 O21 C12 . . 154.3(4)
O8 Li1 O21 C12 1_655 . -116.4(4)
O4 Li1 O21 C12 2_775 . -29.1(5)
O2 Li1 O21 C12 2_775 . -64(2)
O14 Li1 O21 C13 2_675 . -157.4(4)
O2 Li1 O21 C13 . . -62.9(6)
O8 Li1 O21 C13 1_655 . 26.4(5)
O4 Li1 O21 C13 2_775 . 113.7(4)
O2 Li1 O21 C13 2_775 . 79(2)
O21 C12 O22 C14 . . 31.0(4)
C13 C14 O22 C12 . . -7.9(4)
